data_4334705
loop_
_publ_author_name
'Golam Moula'
'Moumita Bose'
'Sabyasachi Sarkar'

_publ_section_title
;
 Replica of a Fishy Enzyme: Structure-Function Analogue of
 Trimethylamine-N-Oxide Reductase
;
_journal_name_full 'Inorganic Chemistry'
_journal_page_first 5316
_journal_page_last 5327
_journal_paper_doi 10.1021/ic4002576
_journal_volume 52
_journal_year 2013
_chemical_formula_moiety 'C4 Mo N2 O S6, 2(C8 H20 N)'
_chemical_formula_sum 'C20 H40 Mo N4 O S6'
_chemical_formula_weight 640.86
_chemical_name_systematic
;
 ?
;
_space_group_IT_number 14
_symmetry_cell_setting monoclinic
_symmetry_space_group_name_Hall '-P 2ybc'
_symmetry_space_group_name_H-M 'P 1 21/c 1'
_atom_sites_solution_hydrogens geom
_atom_sites_solution_primary direct
_atom_sites_solution_secondary difmap
_audit_creation_method SHELXL-97
_cell_angle_alpha 90.000(5)
_cell_angle_beta 91.852(5)
_cell_angle_gamma 90.000(5)
_cell_formula_units_Z 4
_cell_length_a 11.336(5)
_cell_length_b 14.150(5)
_cell_length_c 18.252(5)
_cell_measurement_temperature 100(2)
_cell_volume 2926.2(18)
_computing_cell_refinement 'SAINT (Bruker, 2002)'
_computing_data_collection 'SAINT (Bruker, 2002)'
_computing_data_reduction 'SAINT (Bruker, 2002)'
_computing_molecular_graphics ORTEP-3
_computing_publication_material SHELXL-97
_computing_structure_refinement 'SHELXL-97 (Sheldrick, 1997)'
_computing_structure_solution 'SHELXTL (Bruker, 2002)'
_diffrn_ambient_temperature 100(2)
_diffrn_measured_fraction_theta_full 0.994
_diffrn_measured_fraction_theta_max 0.994
_diffrn_measurement_device_type 'CCD area detector'
_diffrn_measurement_method 'Omega scans'
_diffrn_radiation_monochromator graphite
_diffrn_radiation_source 'fine-focus sealed tube'
_diffrn_radiation_type MoK\a
_diffrn_radiation_wavelength 0.71069
_diffrn_reflns_av_R_equivalents 0.0442
_diffrn_reflns_av_sigmaI/netI 0.0542
_diffrn_reflns_limit_h_max 14
_diffrn_reflns_limit_h_min -13
_diffrn_reflns_limit_k_max 18
_diffrn_reflns_limit_k_min -18
_diffrn_reflns_limit_l_max 23
_diffrn_reflns_limit_l_min -20
_diffrn_reflns_number 17154
_diffrn_reflns_theta_full 27.00
_diffrn_reflns_theta_max 27.00
_diffrn_reflns_theta_min 2.30
_exptl_absorpt_coefficient_mu 0.896
_exptl_absorpt_correction_T_max 0.956
_exptl_absorpt_correction_T_min 0.931
_exptl_absorpt_correction_type empirical
_exptl_absorpt_process_details 'SADABS (Bruker, 2002)'
_exptl_crystal_colour red
_exptl_crystal_density_diffrn 1.455
_exptl_crystal_description needle
_exptl_crystal_F_000 1336
_exptl_crystal_size_max 0.08
_exptl_crystal_size_mid 0.07
_exptl_crystal_size_min 0.05
_refine_diff_density_max 0.900
_refine_diff_density_min -1.199
_refine_diff_density_rms 0.196
_refine_ls_extinction_method none
_refine_ls_goodness_of_fit_ref 1.143
_refine_ls_hydrogen_treatment constr
_refine_ls_matrix_type full
_refine_ls_number_parameters 289
_refine_ls_number_reflns 6354
_refine_ls_number_restraints 0
_refine_ls_restrained_S_all 1.143
_refine_ls_R_factor_all 0.0616
_refine_ls_R_factor_gt 0.0399
_refine_ls_shift/su_max 0.001
_refine_ls_shift/su_mean 0.000
_refine_ls_structure_factor_coef Fsqd
_refine_ls_weighting_details 'calc w=1/[\s^2^(Fo^2^)+(0.0713P)^2^+6.2998P] where P=(Fo^2^+2Fc^2^)/3'
_refine_ls_weighting_scheme calc
_refine_ls_wR_factor_gt 0.0990
_refine_ls_wR_factor_ref 0.1476
_reflns_number_gt 5233
_reflns_number_total 6354
_reflns_threshold_expression >2sigma(I)
_cod_data_source_file ic4002576_si_002_1.cif
_cod_data_source_block 9julc_complex2
_cod_database_code 4334705

loop_
_symmetry_equiv_pos_as_xyz
'x, y, z'
'-x, y+1/2, -z+1/2'
'-x, -y, -z'
'x, -y-1/2, z-1/2'

loop_
_atom_site_label
_atom_site_type_symbol
_atom_site_fract_x
_atom_site_fract_y
_atom_site_fract_z
_atom_site_U_iso_or_equiv
_atom_site_adp_type
_atom_site_occupancy
_atom_site_symmetry_multiplicity
_atom_site_calc_flag
_atom_site_refinement_flags
C1 C 0.9492(3) 0.2775(3) 1.0270(2) 0.0189(8) Uani 1 1 d .
C2 C 0.8567(3) 0.2580(3) 0.9727(2) 0.0185(7) Uani 1 1 d .
C3 C 0.8177(3) 0.1681(3) 0.9618(2) 0.0182(8) Uani 1 1 d .
C4 C 0.8590(3) 0.0924(3) 1.0076(2) 0.0203(8) Uani 1 1 d .
C5 C 0.9026(4) -0.0224(3) 0.6313(2) 0.0300(10) Uani 1 1 d .
H5A H 0.8373 -0.0071 0.5986 0.045 Uiso 1 1 calc R
H5B H 0.8929 -0.0854 0.6498 0.045 Uiso 1 1 calc R
H5C H 0.9748 -0.0188 0.6053 0.045 Uiso 1 1 calc R
C6 C 0.9070(3) 0.0468(3) 0.6946(2) 0.0214(8) Uani 1 1 d .
H6A H 0.9143 0.1101 0.6748 0.026 Uiso 1 1 calc R
H6B H 0.8325 0.0437 0.7191 0.026 Uiso 1 1 calc R
C7 C 0.8920(4) -0.0885(3) 0.8268(3) 0.0290(9) Uani 1 1 d .
H7A H 0.8968 -0.1518 0.8456 0.043 Uiso 1 1 calc R
H7B H 0.8231 -0.0824 0.7952 0.043 Uiso 1 1 calc R
H7C H 0.8871 -0.0447 0.8668 0.043 Uiso 1 1 calc R
C8 C 1.0016(4) -0.0671(3) 0.7837(2) 0.0247(9) Uani 1 1 d .
H8A H 1.0064 -0.1127 0.7442 0.030 Uiso 1 1 calc R
H8B H 1.0706 -0.0758 0.8158 0.030 Uiso 1 1 calc R
C9 C 1.0097(4) 0.2056(3) 0.7915(3) 0.0253(9) Uani 1 1 d .
H9A H 0.9991 0.2453 0.8333 0.038 Uiso 1 1 calc R
H9B H 0.9533 0.2226 0.7533 0.038 Uiso 1 1 calc R
H9C H 1.0881 0.2136 0.7741 0.038 Uiso 1 1 calc R
C10 C 0.9915(3) 0.1035(3) 0.8128(2) 0.0200(8) Uani 1 1 d .
H10A H 0.9129 0.0970 0.8317 0.024 Uiso 1 1 calc R
H10B H 1.0475 0.0880 0.8523 0.024 Uiso 1 1 calc R
C11 C 1.1234(3) 0.0438(3) 0.7157(2) 0.0228(8) Uani 1 1 d .
H11A H 1.1214 0.1018 0.6874 0.027 Uiso 1 1 calc R
H11B H 1.1336 -0.0080 0.6816 0.027 Uiso 1 1 calc R
C12 C 1.2301(4) 0.0468(3) 0.7678(2) 0.0257(9) Uani 1 1 d .
H12A H 1.3003 0.0543 0.7403 0.039 Uiso 1 1 calc R
H12B H 1.2348 -0.0111 0.7952 0.039 Uiso 1 1 calc R
H12C H 1.2228 0.0990 0.8009 0.039 Uiso 1 1 calc R
C13 C 0.6210(4) 0.3415(3) 1.1102(2) 0.0272(9) Uani 1 1 d .
H13A H 0.6917 0.3717 1.0945 0.041 Uiso 1 1 calc R
H13B H 0.6409 0.2950 1.1468 0.041 Uiso 1 1 calc R
H13C H 0.5697 0.3880 1.1305 0.041 Uiso 1 1 calc R
C14 C 0.5592(3) 0.2943(3) 1.0454(2) 0.0197(8) Uani 1 1 d .
H14A H 0.6133 0.2491 1.0247 0.024 Uiso 1 1 calc R
H14B H 0.5427 0.3420 1.0083 0.024 Uiso 1 1 calc R
C15 C 0.5550(4) 0.0943(3) 1.1039(3) 0.0321(10) Uani 1 1 d .
H15A H 0.5611 0.0508 1.1442 0.048 Uiso 1 1 calc R
H15B H 0.6303 0.1235 1.0970 0.048 Uiso 1 1 calc R
H15C H 0.5309 0.0609 1.0601 0.048 Uiso 1 1 calc R
C16 C 0.4645(4) 0.1696(3) 1.1202(2) 0.0224(8) Uani 1 1 d .
H16A H 0.4890 0.2016 1.1652 0.027 Uiso 1 1 calc R
H16B H 0.3897 0.1389 1.1287 0.027 Uiso 1 1 calc R
C17 C 0.2915(4) 0.1424(4) 0.9910(3) 0.0359(11) Uani 1 1 d .
H17A H 0.2734 0.1165 0.9433 0.054 Uiso 1 1 calc R
H17B H 0.2287 0.1836 1.0049 0.054 Uiso 1 1 calc R
H17C H 0.3000 0.0921 1.0260 0.054 Uiso 1 1 calc R
C18 C 0.4053(4) 0.1977(3) 0.9889(2) 0.0227(8) Uani 1 1 d .
H18A H 0.3961 0.2468 0.9520 0.027 Uiso 1 1 calc R
H18B H 0.4672 0.1556 0.9733 0.027 Uiso 1 1 calc R
C19 C 0.3134(4) 0.3865(3) 1.0326(3) 0.0298(10) Uani 1 1 d .
H19A H 0.2555 0.4266 1.0539 0.045 Uiso 1 1 calc R
H19B H 0.2797 0.3565 0.9896 0.045 Uiso 1 1 calc R
H19C H 0.3802 0.4237 1.0194 0.045 Uiso 1 1 calc R
C20 C 0.3524(4) 0.3117(3) 1.0875(2) 0.0256(9) Uani 1 1 d .
H20A H 0.2838 0.2756 1.1012 0.031 Uiso 1 1 calc R
H20B H 0.3836 0.3429 1.1313 0.031 Uiso 1 1 calc R
N1 N 1.0230(3) 0.2945(3) 1.0692(2) 0.0291(8) Uani 1 1 d .
N2 N 0.8879(3) 0.0314(3) 1.0457(2) 0.0307(8) Uani 1 1 d .
N3 N 1.0055(3) 0.0319(2) 0.75112(17) 0.0182(7) Uani 1 1 d .
N4 N 0.4453(3) 0.2434(2) 1.06059(18) 0.0194(7) Uani 1 1 d .
O1 O 0.7397(3) 0.2984(2) 0.75495(16) 0.0243(6) Uani 1 1 d .
S1 S 0.79516(8) 0.35411(7) 0.92599(5) 0.0199(2) Uani 1 1 d .
S2 S 0.70358(8) 0.14159(7) 0.89756(5) 0.0186(2) Uani 1 1 d .
S3 S 0.49022(8) 0.20394(7) 0.80209(5) 0.0195(2) Uani 1 1 d .
S4 S 0.55560(9) 0.42598(7) 0.85558(5) 0.0214(2) Uani 1 1 d .
S5 S 0.40039(9) 0.42286(7) 0.78632(6) 0.0226(2) Uani 1 1 d .
S6 S 0.33504(9) 0.29297(7) 0.80579(6) 0.0226(2) Uani 1 1 d .
Mo1 Mo 0.66257(3) 0.28791(2) 0.832879(17) 0.01694(12) Uani 1 1 d .

loop_
_atom_site_aniso_label
_atom_site_aniso_U_11
_atom_site_aniso_U_22
_atom_site_aniso_U_33
_atom_site_aniso_U_23
_atom_site_aniso_U_13
_atom_site_aniso_U_12
C1 0.023(2) 0.0130(17) 0.021(2) -0.0028(14) -0.0008(16) -0.0002(14)
C2 0.0162(18) 0.0226(19) 0.0166(18) 0.0015(15) 0.0002(14) 0.0021(15)
C3 0.0199(18) 0.0159(17) 0.0187(19) 0.0015(14) -0.0020(15) 0.0002(14)
C4 0.0189(18) 0.0224(19) 0.0195(19) -0.0051(16) -0.0035(15) -0.0047(15)
C5 0.025(2) 0.040(3) 0.025(2) -0.0036(19) -0.0063(17) -0.0001(19)
C6 0.0217(19) 0.0215(19) 0.0205(19) 0.0010(15) -0.0068(15) 0.0025(15)
C7 0.028(2) 0.027(2) 0.031(2) 0.0086(18) -0.0036(18) -0.0120(18)
C8 0.032(2) 0.0198(19) 0.022(2) 0.0022(16) -0.0023(17) 0.0026(17)
C9 0.022(2) 0.020(2) 0.033(2) -0.0026(17) -0.0024(17) -0.0001(16)
C10 0.0199(19) 0.0205(19) 0.0200(19) -0.0032(15) 0.0047(15) 0.0031(15)
C11 0.0185(19) 0.027(2) 0.024(2) -0.0077(16) 0.0038(15) 0.0043(16)
C12 0.0189(19) 0.029(2) 0.029(2) -0.0047(18) -0.0009(16) 0.0025(16)
C13 0.027(2) 0.027(2) 0.027(2) -0.0065(18) 0.0008(17) -0.0015(17)
C14 0.0195(19) 0.023(2) 0.0172(19) 0.0004(15) 0.0056(15) -0.0030(15)
C15 0.039(3) 0.028(2) 0.030(2) 0.0024(19) 0.002(2) 0.0097(19)
C16 0.025(2) 0.0211(19) 0.021(2) 0.0033(16) -0.0010(16) -0.0005(16)
C17 0.033(2) 0.041(3) 0.033(3) -0.004(2) -0.003(2) -0.007(2)
C18 0.026(2) 0.026(2) 0.0165(19) -0.0022(15) -0.0024(16) -0.0040(16)
C19 0.034(2) 0.0182(19) 0.037(3) -0.0037(18) -0.0081(19) 0.0019(17)
C20 0.021(2) 0.031(2) 0.026(2) -0.0045(18) 0.0029(16) 0.0047(17)
N1 0.028(2) 0.0277(19) 0.031(2) -0.0033(15) -0.0081(16) 0.0009(15)
N2 0.032(2) 0.0264(19) 0.033(2) 0.0036(16) -0.0095(16) 0.0009(16)
N3 0.0189(16) 0.0177(16) 0.0181(16) -0.0009(13) 0.0018(13) 0.0026(13)
N4 0.0183(16) 0.0227(16) 0.0170(16) 0.0000(13) -0.0016(12) -0.0001(13)
O1 0.0208(14) 0.0296(16) 0.0222(15) 0.0036(12) -0.0035(11) -0.0021(11)
S1 0.0186(5) 0.0191(5) 0.0217(5) 0.0027(4) -0.0039(4) -0.0012(4)
S2 0.0177(5) 0.0199(5) 0.0179(5) -0.0011(4) -0.0041(3) -0.0006(4)
S3 0.0179(5) 0.0217(5) 0.0185(5) 0.0006(4) -0.0029(4) -0.0015(4)
S4 0.0202(5) 0.0217(5) 0.0218(5) 0.0001(4) -0.0039(4) 0.0001(4)
S5 0.0215(5) 0.0242(5) 0.0220(5) 0.0002(4) -0.0044(4) 0.0032(4)
S6 0.0162(5) 0.0286(5) 0.0229(5) 0.0008(4) -0.0026(4) 0.0003(4)
Mo1 0.01547(19) 0.02005(19) 0.01522(19) 0.00157(12) -0.00080(13) -0.00035(12)

loop_
_atom_type_symbol
_atom_type_description
_atom_type_scat_dispersion_real
_atom_type_scat_dispersion_imag
_atom_type_scat_source
C C 0.0033 0.0016 'International Tables Vol C Tables 4.2.6.8 and 6.1.1.4'
H H 0.0000 0.0000 'International Tables Vol C Tables 4.2.6.8 and 6.1.1.4'
N N 0.0061 0.0033 'International Tables Vol C Tables 4.2.6.8 and 6.1.1.4'
O O 0.0106 0.0060 'International Tables Vol C Tables 4.2.6.8 and 6.1.1.4'
S S 0.1246 0.1234 'International Tables Vol C Tables 4.2.6.8 and 6.1.1.4'
Mo Mo -1.6832 0.6857 'International Tables Vol C Tables 4.2.6.8 and 6.1.1.4'

loop_
_geom_angle_atom_site_label_1
_geom_angle_atom_site_label_2
_geom_angle_atom_site_label_3
_geom_angle
N1 C1 C2 178.7(4)
C3 C2 C1 120.3(3)
C3 C2 S1 122.4(3)
C1 C2 S1 117.2(3)
C2 C3 C4 121.1(4)
C2 C3 S2 121.8(3)
C4 C3 S2 116.8(3)
N2 C4 C3 177.3(4)
C6 C5 H5A 109.5
C6 C5 H5B 109.5
H5A C5 H5B 109.5
C6 C5 H5C 109.5
H5A C5 H5C 109.5
H5B C5 H5C 109.5
N3 C6 C5 115.9(3)
N3 C6 H6A 108.3
C5 C6 H6A 108.3
N3 C6 H6B 108.3
C5 C6 H6B 108.3
H6A C6 H6B 107.4
C8 C7 H7A 109.5
C8 C7 H7B 109.5
H7A C7 H7B 109.5
C8 C7 H7C 109.5
H7A C7 H7C 109.5
H7B C7 H7C 109.5
C7 C8 N3 114.8(3)
C7 C8 H8A 108.6
N3 C8 H8A 108.6
C7 C8 H8B 108.6
N3 C8 H8B 108.6
H8A C8 H8B 107.6
C10 C9 H9A 109.5
C10 C9 H9B 109.5
H9A C9 H9B 109.5
C10 C9 H9C 109.5
H9A C9 H9C 109.5
H9B C9 H9C 109.5
C9 C10 N3 115.2(3)
C9 C10 H10A 108.5
N3 C10 H10A 108.5
C9 C10 H10B 108.5
N3 C10 H10B 108.5
H10A C10 H10B 107.5
N3 C11 C12 115.7(3)
N3 C11 H11A 108.4
C12 C11 H11A 108.4
N3 C11 H11B 108.4
C12 C11 H11B 108.4
H11A C11 H11B 107.4
C11 C12 H12A 109.5
C11 C12 H12B 109.5
H12A C12 H12B 109.5
C11 C12 H12C 109.5
H12A C12 H12C 109.5
H12B C12 H12C 109.5
C14 C13 H13A 109.5
C14 C13 H13B 109.5
H13A C13 H13B 109.5
C14 C13 H13C 109.5
H13A C13 H13C 109.5
H13B C13 H13C 109.5
C13 C14 N4 116.3(3)
C13 C14 H14A 108.2
N4 C14 H14A 108.2
C13 C14 H14B 108.2
N4 C14 H14B 108.2
H14A C14 H14B 107.4
C16 C15 H15A 109.5
C16 C15 H15B 109.5
H15A C15 H15B 109.5
C16 C15 H15C 109.5
H15A C15 H15C 109.5
H15B C15 H15C 109.5
C15 C16 N4 115.2(3)
C15 C16 H16A 108.5
N4 C16 H16A 108.5
C15 C16 H16B 108.5
N4 C16 H16B 108.5
H16A C16 H16B 107.5
C18 C17 H17A 109.5
C18 C17 H17B 109.5
H17A C17 H17B 109.5
C18 C17 H17C 109.5
H17A C17 H17C 109.5
H17B C17 H17C 109.5
C17 C18 N4 115.6(3)
C17 C18 H18A 108.4
N4 C18 H18A 108.4
C17 C18 H18B 108.4
N4 C18 H18B 108.4
H18A C18 H18B 107.5
C20 C19 H19A 109.5
C20 C19 H19B 109.5
H19A C19 H19B 109.5
C20 C19 H19C 109.5
H19A C19 H19C 109.5
H19B C19 H19C 109.5
C19 C20 N4 114.9(3)
C19 C20 H20A 108.6
N4 C20 H20A 108.6
C19 C20 H20B 108.6
N4 C20 H20B 108.6
H20A C20 H20B 107.5
C6 N3 C11 109.6(3)
C6 N3 C8 111.4(3)
C11 N3 C8 107.8(3)
C6 N3 C10 108.6(3)
C11 N3 C10 110.8(3)
C8 N3 C10 108.5(3)
C14 N4 C18 106.1(3)
C14 N4 C16 110.8(3)
C18 N4 C16 110.9(3)
C14 N4 C20 111.2(3)
C18 N4 C20 111.0(3)
C16 N4 C20 106.9(3)
C2 S1 Mo1 105.76(14)
C3 S2 Mo1 105.55(13)
S6 S3 Mo1 111.71(6)
S5 S4 Mo1 107.43(5)
S6 S5 S4 102.41(6)
S5 S6 S3 102.77(6)
O1 Mo1 S3 106.93(10)
O1 Mo1 S4 111.00(10)
S3 Mo1 S4 91.89(5)
O1 Mo1 S1 103.26(10)
S3 Mo1 S1 149.31(4)
S4 Mo1 S1 82.32(4)
O1 Mo1 S2 112.74(10)
S3 Mo1 S2 80.13(4)
S4 Mo1 S2 135.98(4)
S1 Mo1 S2 83.31(4)

loop_
_geom_bond_atom_site_label_1
_geom_bond_atom_site_label_2
_geom_bond_distance
C1 N1 1.144(5)
C1 C2 1.446(5)
C2 C3 1.359(6)
C2 S1 1.739(4)
C3 C4 1.428(5)
C3 S2 1.758(4)
C4 N2 1.150(5)
C5 C6 1.514(6)
C5 H5A 0.9600
C5 H5B 0.9600
C5 H5C 0.9600
C6 N3 1.510(5)
C6 H6A 0.9700
C6 H6B 0.9700
C7 C8 1.521(6)
C7 H7A 0.9600
C7 H7B 0.9600
C7 H7C 0.9600
C8 N3 1.523(5)
C8 H8A 0.9700
C8 H8B 0.9700
C9 C10 1.511(5)
C9 H9A 0.9600
C9 H9B 0.9600
C9 H9C 0.9600
C10 N3 1.527(5)
C10 H10A 0.9700
C10 H10B 0.9700
C11 N3 1.513(5)
C11 C12 1.515(6)
C11 H11A 0.9700
C11 H11B 0.9700
C12 H12A 0.9600
C12 H12B 0.9600
C12 H12C 0.9600
C13 C14 1.512(6)
C13 H13A 0.9600
C13 H13B 0.9600
C13 H13C 0.9600
C14 N4 1.512(5)
C14 H14A 0.9700
C14 H14B 0.9700
C15 C16 1.516(6)
C15 H15A 0.9600
C15 H15B 0.9600
C15 H15C 0.9600
C16 N4 1.519(5)
C16 H16A 0.9700
C16 H16B 0.9700
C17 C18 1.510(6)
C17 H17A 0.9600
C17 H17B 0.9600
C17 H17C 0.9600
C18 N4 1.516(5)
C18 H18A 0.9700
C18 H18B 0.9700
C19 C20 1.514(6)
C19 H19A 0.9600
C19 H19B 0.9600
C19 H19C 0.9600
C20 N4 1.522(5)
C20 H20A 0.9700
C20 H20B 0.9700
O1 Mo1 1.700(3)
S1 Mo1 2.4207(11)
S2 Mo1 2.4210(12)
S3 S6 2.1665(15)
S3 Mo1 2.3395(12)
S4 S5 2.1335(15)
S4 Mo1 2.3433(12)
S5 S6 2.0175(16)
